data_7060620
loop_
_publ_author_name
'Braun, Vanessa'
'Wurzenberger, Maximilian H. H.'
'Weippert, Valentin'
'Stierstorfer, J\"org'

_publ_section_title
;
 Tailoring the properties of 3d transition metal complexes with different
 N-cycloalkyl-substituted tetrazoles
;
_journal_issue 25
_journal_name_full 'New Journal of Chemistry'
_journal_page_first 11042
_journal_page_last 11050
_journal_paper_doi 10.1039/D1NJ01675J
_journal_volume 45
_journal_year 2021
_chemical_formula_moiety 'C4 H6 N4'
_chemical_formula_sum 'C4 H6 N4'
_chemical_formula_weight 110.13
_chemical_name_common 1-cyclopropyl-5H-tetrazole
_chemical_name_systematic 1-cyclopropyl-5H-tetrazole
_space_group_IT_number 4
_space_group_name_Hall 'P 2yb'
_space_group_name_H-M_alt 'P 1 21 1'
_symmetry_cell_setting monoclinic
_symmetry_Int_Tables_number 4
_symmetry_space_group_name_Hall 'P 2yb'
_symmetry_space_group_name_H-M 'P 1 21 1'
_atom_sites_solution_hydrogens difmap
_atom_sites_solution_primary difmap
_audit_creation_date 2020-04-08
_audit_creation_method SHELXL-2018/3
_audit_update_record
;
2021-02-04 deposited with the CCDC.	2021-04-28 downloaded from the CCDC.
;
_cell_angle_alpha 90
_cell_angle_beta 99.75(2)
_cell_angle_gamma 90
_cell_formula_units_Z 2
_cell_length_a 4.9091(9)
_cell_length_b 6.6220(8)
_cell_length_c 8.103(2)
_cell_measurement_reflns_used 604
_cell_measurement_temperature 112(2)
_cell_measurement_theta_max 30.6150
_cell_measurement_theta_min 3.0510
_cell_volume 259.61(9)
_computing_cell_refinement 'CrysAlisPro 1.171.40.75a (Rigaku OD, 2020)'
_computing_data_collection 'CrysAlisPro 1.171.40.75a (Rigaku OD, 2020)'
_computing_data_reduction 'CrysAlisPro 1.171.40.75a (Rigaku OD, 2020)'
_computing_molecular_graphics 'Diamond 2.1c, Crystal Impact GbR'
_computing_publication_material 'Microsoft Word 2016'
_computing_structure_refinement 'SHELXL-2018/3 (Sheldrick, 2018)'
_computing_structure_solution 'SHELXT 2018/2 (Sheldrick, 2018)'
_diffrn_ambient_temperature 112(2)
_diffrn_detector 'CCD plate'
_diffrn_detector_area_resol_mean 15.9809
_diffrn_detector_type Sapphire3
_diffrn_measured_fraction_theta_full 0.998
_diffrn_measured_fraction_theta_max 0.998
_diffrn_measurement_details
;
List of Runs (angles in degrees, time in seconds):

  # Type    Start    End  Width  t~exp~   \w     \q     \k     \f   Frames
#--------------------------------------------------------------------------
  1  \w    -96.00 -44.00   1.00    5.00    --  -28.86-178.00  60.00   52
  2  \w      1.00  83.00   1.00    5.00    --   29.79  37.00   0.00   82
  3  \w     52.00 109.00   1.00    5.00    --   29.79 178.00 150.00   57
  4  \w    -19.00  84.00   1.00    5.00    --   29.79 -19.00-120.00  103
  5  \w    -35.00 106.00   1.00    5.00    --   29.79  19.00 -90.00  141
;
_diffrn_measurement_device 'four-circle diffractometer'
_diffrn_measurement_device_type 'Xcalibur, Sapphire3'
_diffrn_measurement_method '\w scans'
_diffrn_orient_matrix_UB_11 -0.0791454000
_diffrn_orient_matrix_UB_12 0.0652377000
_diffrn_orient_matrix_UB_13 -0.0592351000
_diffrn_orient_matrix_UB_21 0.0364076000
_diffrn_orient_matrix_UB_22 -0.0581407000
_diffrn_orient_matrix_UB_23 -0.0663170000
_diffrn_orient_matrix_UB_31 -0.1178577000
_diffrn_orient_matrix_UB_32 -0.0618478000
_diffrn_orient_matrix_UB_33 0.0003758000
_diffrn_radiation_monochromator graphite
_diffrn_radiation_probe x-ray
_diffrn_radiation_type MoK\a
_diffrn_radiation_wavelength 0.71073
_diffrn_reflns_av_R_equivalents 0.0245
_diffrn_reflns_av_sigmaI/netI 0.0487
_diffrn_reflns_av_unetI/netI 0.0489
_diffrn_reflns_Laue_measured_fraction_full 0.998
_diffrn_reflns_Laue_measured_fraction_max 0.998
_diffrn_reflns_limit_h_max 6
_diffrn_reflns_limit_h_min -6
_diffrn_reflns_limit_k_max 9
_diffrn_reflns_limit_k_min -9
_diffrn_reflns_limit_l_max 9
_diffrn_reflns_limit_l_min -11
_diffrn_reflns_number 2494
_diffrn_reflns_point_group_measured_fraction_full 0.999
_diffrn_reflns_point_group_measured_fraction_max 0.997
_diffrn_reflns_theta_full 25.242
_diffrn_reflns_theta_max 30.496
_diffrn_reflns_theta_min 3.998
_diffrn_source 'fine-focus sealed X-ray tube'
_exptl_absorpt_coefficient_mu 0.099
_exptl_absorpt_correction_T_max 1.00000
_exptl_absorpt_correction_T_min 0.81605
_exptl_absorpt_correction_type multi-scan
_exptl_absorpt_process_details
;
CrysAlisPro 1.171.40.75a (Rigaku Oxford Diffraction, 2020)
Empirical absorption correction using spherical harmonics,
 implemented in SCALE3 ABSPACK scaling algorithm.
;
_exptl_crystal_colour colorless
_exptl_crystal_density_diffrn 1.409
_exptl_crystal_description block
_exptl_crystal_F_000 116
_exptl_crystal_size_max 0.500
_exptl_crystal_size_mid 0.491
_exptl_crystal_size_min 0.138
_refine_diff_density_max 0.208
_refine_diff_density_min -0.212
_refine_diff_density_rms 0.043
_refine_ls_abs_structure_details
;
 Flack x determined using 508 quotients [(I+)-(I-)]/[(I+)+(I-)]
 (Parsons, Flack and Wagner, Acta Cryst. B69 (2013) 249-259).
;
_refine_ls_abs_structure_Flack -1.7(10)
_refine_ls_extinction_method none
_refine_ls_goodness_of_fit_ref 1.102
_refine_ls_hydrogen_treatment refall
_refine_ls_matrix_type full
_refine_ls_number_parameters 97
_refine_ls_number_reflns 1571
_refine_ls_number_restraints 1
_refine_ls_restrained_S_all 1.101
_refine_ls_R_factor_all 0.0579
_refine_ls_R_factor_gt 0.0434
_refine_ls_shift/su_max 0.000
_refine_ls_shift/su_mean 0.000
_refine_ls_structure_factor_coef Fsqd
_refine_ls_weighting_details 'w=1/[\s^2^(Fo^2^)+(0.0274P)^2^+0.0286P] where P=(Fo^2^+2Fc^2^)/3'
_refine_ls_weighting_scheme calc
_refine_ls_wR_factor_gt 0.0831
_refine_ls_wR_factor_ref 0.0941
_reflns_Friedel_coverage 0.853
_reflns_Friedel_fraction_full 1.000
_reflns_Friedel_fraction_max 0.997
_reflns_number_gt 1319
_reflns_number_total 1571
_reflns_threshold_expression 'I > 2\s(I)'
_cod_data_source_file d1nj01675j2.cif
_cod_data_source_block px139
_cod_depositor_comments 'Adding full bibliography for 7060620--7060640.cif.'
_cod_original_cell_volume 259.60(9)
_cod_original_sg_symbol_H-M 'P 21'
_cod_database_code 7060620
_shelx_space_group_comment
;
The symmetry employed for this shelxl refinement is uniquely defined
by the following loop, which should always be used as a source of
symmetry information in preference to the above space-group names.
They are only intended as comments.
;
_shelx_estimated_absorpt_t_min 0.952
_shelx_estimated_absorpt_t_max 0.987

loop_
_space_group_symop_operation_xyz
'x, y, z'
'-x, y+1/2, -z'

loop_
_atom_site_label
_atom_site_type_symbol
_atom_site_fract_x
_atom_site_fract_y
_atom_site_fract_z
_atom_site_U_iso_or_equiv
_atom_site_adp_type
_atom_site_occupancy
_atom_site_site_symmetry_order
_atom_site_calc_flag
_atom_site_refinement_flags_posn
_atom_site_refinement_flags_adp
_atom_site_refinement_flags_occupancy
_atom_site_disorder_assembly
_atom_site_disorder_group
N1 N 0.7620(4) 0.5082(3) 0.7961(3) 0.0214(4) Uani 1 1 d . . . . .
N3 N 0.9406(4) 0.2153(3) 0.8019(3) 0.0282(5) Uani 1 1 d . . . . .
N2 N 0.9554(4) 0.3950(3) 0.7382(3) 0.0270(5) Uani 1 1 d . . . . .
N4 N 0.7394(4) 0.2090(3) 0.9007(3) 0.0267(5) Uani 1 1 d . . . . .
C1 C 0.6349(5) 0.3923(3) 0.8943(3) 0.0239(5) Uani 1 1 d . . . . .
C2 C 0.7265(5) 0.7212(4) 0.7584(3) 0.0215(5) Uani 1 1 d . . . . .
C3 C 0.4450(5) 0.7927(4) 0.6817(4) 0.0256(5) Uani 1 1 d . . . . .
C4 C 0.6725(6) 0.7852(4) 0.5794(4) 0.0274(6) Uani 1 1 d . . . . .
H4A H 0.763(5) 0.911(4) 0.553(4) 0.023(7) Uiso 1 1 d . . . . .
H3A H 0.384(5) 0.922(4) 0.713(4) 0.027(7) Uiso 1 1 d . . . . .
H3B H 0.301(6) 0.693(5) 0.663(4) 0.032(8) Uiso 1 1 d . . . . .
H4B H 0.666(6) 0.688(5) 0.503(4) 0.040(9) Uiso 1 1 d . . . . .
H2 H 0.837(5) 0.796(4) 0.834(4) 0.022(7) Uiso 1 1 d . . . . .
H1 H 0.488(7) 0.442(4) 0.946(4) 0.041(9) Uiso 1 1 d . . . . .

loop_
_atom_site_aniso_label
_atom_site_aniso_U_11
_atom_site_aniso_U_22
_atom_site_aniso_U_33
_atom_site_aniso_U_23
_atom_site_aniso_U_13
_atom_site_aniso_U_12
N1 0.0223(10) 0.0156(9) 0.0264(11) -0.0006(8) 0.0047(7) -0.0001(8)
N3 0.0298(11) 0.0189(9) 0.0364(13) -0.0012(10) 0.0070(9) 0.0020(9)
N2 0.0279(10) 0.0211(10) 0.0341(12) -0.0027(9) 0.0113(9) 0.0013(9)
N4 0.0289(10) 0.0219(9) 0.0292(12) 0.0018(9) 0.0048(8) -0.0011(9)
C1 0.0259(11) 0.0199(12) 0.0270(12) 0.0012(10) 0.0071(10) -0.0014(10)
C2 0.0251(11) 0.0150(9) 0.0239(12) -0.0002(10) 0.0028(9) -0.0020(10)
C3 0.0273(12) 0.0181(10) 0.0321(14) 0.0036(10) 0.0069(10) 0.0017(10)
C4 0.0359(14) 0.0226(11) 0.0249(14) 0.0007(11) 0.0087(11) 0.0003(11)

loop_
_atom_type_symbol
_atom_type_description
_atom_type_scat_dispersion_real
_atom_type_scat_dispersion_imag
_atom_type_scat_source
C C 0.0033 0.0016 'International Tables Vol C Tables 4.2.6.8 and 6.1.1.4'
H H 0.0000 0.0000 'International Tables Vol C Tables 4.2.6.8 and 6.1.1.4'
N N 0.0061 0.0033 'International Tables Vol C Tables 4.2.6.8 and 6.1.1.4'

loop_
_geom_angle_atom_site_label_1
_geom_angle_atom_site_label_2
_geom_angle_atom_site_label_3
_geom_angle
_geom_angle_site_symmetry_1
_geom_angle_site_symmetry_3
_geom_angle_publ_flag
C1 N1 N2 108.29(19) . . ?
C1 N1 C2 129.4(2) . . ?
N2 N1 C2 122.2(2) . . ?
N2 N3 N4 110.61(19) . . ?
N3 N2 N1 106.2(2) . . ?
C1 N4 N3 105.3(2) . . ?
N4 C1 N1 109.6(2) . . ?
N4 C1 H1 128.4(18) . . ?
N1 C1 H1 122.0(18) . . ?
N1 C2 C4 118.5(2) . . ?
N1 C2 C3 117.8(2) . . ?
C4 C2 C3 60.36(18) . . ?
N1 C2 H2 110.9(18) . . ?
C4 C2 H2 119.7(18) . . ?
C3 C2 H2 121.4(17) . . ?
C2 C3 C4 59.78(17) . . ?
C2 C3 H3A 118.9(17) . . ?
C4 C3 H3A 118.1(18) . . ?
C2 C3 H3B 116.8(17) . . ?
C4 C3 H3B 118.8(17) . . ?
H3A C3 H3B 114(2) . . ?
C2 C4 C3 59.86(17) . . ?
C2 C4 H4A 116.1(17) . . ?
C3 C4 H4A 119.9(15) . . ?
C2 C4 H4B 117(2) . . ?
C3 C4 H4B 118(2) . . ?
H4A C4 H4B 115(2) . . ?

loop_
_geom_bond_atom_site_label_1
_geom_bond_atom_site_label_2
_geom_bond_distance
_geom_bond_site_symmetry_2
_geom_bond_publ_flag
N1 C1 1.335(3) . ?
N1 N2 1.354(3) . ?
N1 C2 1.447(3) . ?
N3 N2 1.303(3) . ?
N3 N4 1.374(3) . ?
N4 C1 1.315(3) . ?
C1 H1 0.95(3) . ?
C2 C4 1.491(4) . ?
C2 C3 1.493(3) . ?
C2 H2 0.90(3) . ?
C3 C4 1.500(4) . ?
C3 H3A 0.95(3) . ?
C3 H3B 0.96(3) . ?
C4 H4A 0.98(3) . ?
C4 H4B 0.89(3) . ?

loop_
_geom_contact_atom_site_label_1
_geom_contact_atom_site_label_2
_geom_contact_distance
_geom_contact_site_symmetry_1
_geom_contact_site_symmetry_2
_geom_contact_publ_flag
? ? ? ? ? ?

loop_
_geom_hbond_atom_site_label_D
_geom_hbond_atom_site_label_H
_geom_hbond_atom_site_label_A
_geom_hbond_distance_DH
_geom_hbond_distance_HA
_geom_hbond_distance_DA
_geom_hbond_angle_DHA
_geom_hbond_site_symmetry_A
C1 H1 N4 0.95(3) 2.53(3) 3.401(3) 153(2) 2_657

loop_
_geom_torsion_atom_site_label_1
_geom_torsion_atom_site_label_2
_geom_torsion_atom_site_label_3
_geom_torsion_atom_site_label_4
_geom_torsion
_geom_torsion_site_symmetry_1
_geom_torsion_site_symmetry_2
_geom_torsion_site_symmetry_3
_geom_torsion_site_symmetry_4
_geom_torsion_publ_flag
N4 N3 N2 N1 0.1(3) . . . . ?
C1 N1 N2 N3 0.1(3) . . . . ?
C2 N1 N2 N3 176.8(2) . . . . ?
N2 N3 N4 C1 -0.2(3) . . . . ?
N3 N4 C1 N1 0.3(3) . . . . ?
N2 N1 C1 N4 -0.2(3) . . . . ?
C2 N1 C1 N4 -176.7(2) . . . . ?
C1 N1 C2 C4 -127.9(3) . . . . ?
N2 N1 C2 C4 56.1(3) . . . . ?
C1 N1 C2 C3 -58.3(3) . . . . ?
N2 N1 C2 C3 125.7(2) . . . . ?
N1 C2 C3 C4 -108.7(3) . . . . ?
N1 C2 C4 C3 107.6(2) . . . . ?
